data_4327243
loop_
_publ_author_name
'Zhi-Min Liu'
'Yu Liu'
'Sheng-Run Zheng'
'Zhi-Quan Yu'
'Mei Pan'
'Cheng-Yong Su'

_publ_section_title
;
 Assembly of Trigonal and Tetragonal Prismatic Cages from Octahedral Metal
 Ions and a Flexible Molecular Clip
;
_journal_name_full 'Inorganic Chemistry'
_journal_page_first 5814
_journal_page_last 5816
_journal_paper_doi 10.1021/ic062270+
_journal_volume 46
_journal_year 2007
_chemical_formula_sum 'C154 H146 Cl6 F24 N24 O60 S8 Zn4'
_chemical_formula_weight 4479.61
_chemical_name_systematic
; 
 ? 
;
_space_group_IT_number 176
_symmetry_cell_setting hexagonal
_symmetry_space_group_name_Hall '-P 6c'
_symmetry_space_group_name_H-M 'P 63/m'
_atom_sites_solution_hydrogens geom
_atom_sites_solution_primary direct
_atom_sites_solution_secondary difmap
_audit_creation_method SHELXL-97
_cell_angle_alpha 90.00
_cell_angle_beta 90.00
_cell_angle_gamma 120.00
_cell_formula_units_Z 1
_cell_length_a 16.5876(7)
_cell_length_b 16.5876(7)
_cell_length_c 19.0040(7)
_cell_measurement_reflns_used 4385
_cell_measurement_temperature 293(2)
_cell_measurement_theta_max 32.3578
_cell_measurement_theta_min 2.6724
_cell_volume 4528.4(3)
_computing_cell_refinement
;
CrysAlis RED, Oxford Diffraction Ltd.,
Version 1.171.31.5 (release 28-08-2006 CrysAlis171 .NET)
(compiled Aug 28 2006,13:05:05)
;
_computing_data_collection
;
CrysAlis CCD, Oxford Diffraction Ltd.,
Version 1.171.31.5 (release 28-08-2006 CrysAlis171 .NET)
(compiled Aug 28 2006,13:05:05)
;
_computing_data_reduction
;
CrysAlis RED, Oxford Diffraction Ltd.,
Version 1.171.31.5 (release 28-08-2006 CrysAlis171 .NET)
(compiled Aug 28 2006,13:05:05)
;
_computing_structure_refinement 'SHELXL-97 (Sheldrick, 1997)'
_computing_structure_solution 'SHELXS-97 (Sheldrick, 1990)'
_diffrn_ambient_temperature 293(2)
_diffrn_detector_area_resol_mean 16.0855
_diffrn_measured_fraction_theta_full 0.986
_diffrn_measured_fraction_theta_max 0.986
_diffrn_measurement_device_type 'Gemini S Untra'
_diffrn_measurement_method '\w scan'
_diffrn_radiation_monochromator graphite
_diffrn_radiation_source 'Enhance (Mo) X-ray Source'
_diffrn_radiation_type MoK\a
_diffrn_radiation_wavelength 0.71073
_diffrn_reflns_av_R_equivalents 0.0313
_diffrn_reflns_av_sigmaI/netI 0.0382
_diffrn_reflns_limit_h_max 14
_diffrn_reflns_limit_h_min -13
_diffrn_reflns_limit_k_max 16
_diffrn_reflns_limit_k_min -21
_diffrn_reflns_limit_l_max 24
_diffrn_reflns_limit_l_min -20
_diffrn_reflns_number 11147
_diffrn_reflns_theta_full 27.46
_diffrn_reflns_theta_max 27.46
_diffrn_reflns_theta_min 2.68
_exptl_absorpt_coefficient_mu 0.823
_exptl_absorpt_correction_T_max 0.8526
_exptl_absorpt_correction_T_min 0.7615
_exptl_absorpt_correction_type multi-scan
_exptl_absorpt_process_details
;
CrysAlis RED, Oxford Diffraction Ltd.,
Version 1.171.31.5 (release 28-08-2006 CrysAlis171 .NET)
(compiled Aug 28 2006,13:05:05)
empirical absorption correction using spherical harmonics,
 implemented in SCALE3 ABSPACK scaling algorithm.
;
_exptl_crystal_colour Colorless
_exptl_crystal_density_diffrn 1.643
_exptl_crystal_description Block
_exptl_crystal_F_000 2284
_exptl_crystal_size_max 0.35
_exptl_crystal_size_mid 0.25
_exptl_crystal_size_min 0.20
_refine_diff_density_max 1.252
_refine_diff_density_min -1.012
_refine_diff_density_rms 0.070
_refine_ls_extinction_method none
_refine_ls_goodness_of_fit_ref 1.013
_refine_ls_hydrogen_treatment mixed
_refine_ls_matrix_type full
_refine_ls_number_parameters 241
_refine_ls_number_reflns 3522
_refine_ls_number_restraints 49
_refine_ls_restrained_S_all 1.095
_refine_ls_R_factor_all 0.0809
_refine_ls_R_factor_gt 0.0569
_refine_ls_shift/su_max 0.006
_refine_ls_shift/su_mean 0.000
_refine_ls_structure_factor_coef Fsqd
_refine_ls_weighting_details 'calc w=1/[\s^2^(Fo^2^)+(0.0623P)^2^+6.6385P] where P=(Fo^2^+2Fc^2^)/3'
_refine_ls_weighting_scheme calc
_refine_ls_wR_factor_gt 0.1345
_refine_ls_wR_factor_ref 0.1480
_reflns_number_gt 2573
_reflns_number_total 3522
_reflns_threshold_expression >2sigma(I)
_cod_data_source_file ic0622702Bsi20061129_111444_4.cif
_cod_data_source_block Compd1
_cod_database_code 4327243

loop_
_symmetry_equiv_pos_as_xyz
'x, y, z'
'-y, x-y, z'
'-x+y, -x, z'
'-x, -y, z+1/2'
'y, -x+y, z+1/2'
'x-y, x, z+1/2'
'-x, -y, -z'
'y, -x+y, -z'
'x-y, x, -z'
'x, y, -z-1/2'
'-y, x-y, -z-1/2'
'-x+y, -x, -z-1/2'

loop_
_atom_site_label
_atom_site_type_symbol
_atom_site_fract_x
_atom_site_fract_y
_atom_site_fract_z
_atom_site_U_iso_or_equiv
_atom_site_adp_type
_atom_site_occupancy
_atom_site_symmetry_multiplicity
_atom_site_calc_flag
_atom_site_refinement_flags
_atom_site_disorder_group
Zn1 Zn 0.3333 0.6667 0.44221(3) 0.0336(2) Uani 1 3 d S .
S1 S -0.11537(8) 0.50579(9) 0.7500 0.0390(3) Uani 1 2 d S .
N1 N 0.2065(2) 0.5759(2) 0.49783(15) 0.0391(7) Uani 1 1 d . .
N2 N 0.0351(2) 0.2739(2) 0.58155(15) 0.0391(7) Uani 1 1 d . .
O1 O -0.12247(19) 0.1999(2) 0.59832(15) 0.0667(9) Uani 1 1 d . .
O2 O 0.1924(2) 0.3402(3) 0.59671(16) 0.0639(9) Uani 1 1 d . .
C1 C 0.1628(2) 0.4832(3) 0.48970(17) 0.0365(8) Uani 1 1 d . .
H1A H 0.1884 0.4585 0.4589 0.044 Uiso 1 1 calc R .
C2 C 0.0818(2) 0.4226(3) 0.52472(17) 0.0381(8) Uani 1 1 d . .
C3 C 0.0451(3) 0.4605(3) 0.5707(2) 0.0507(10) Uani 1 1 d . .
H3A H -0.0085 0.4219 0.5961 0.061 Uiso 1 1 calc R .
C4 C 0.0880(3) 0.5552(3) 0.5787(2) 0.0572(11) Uani 1 1 d . .
H4A H 0.0631 0.5815 0.6086 0.069 Uiso 1 1 calc R .
C5 C 0.1678(3) 0.6103(3) 0.5420(2) 0.0509(10) Uani 1 1 d . .
H5A H 0.1968 0.6745 0.5478 0.061 Uiso 1 1 calc R .
C6 C 0.0396(3) 0.3195(3) 0.51479(18) 0.0434(9) Uani 1 1 d . .
H6A H -0.0226 0.2939 0.4955 0.052 Uiso 1 1 calc R .
H6B H 0.0767 0.3075 0.4815 0.052 Uiso 1 1 calc R .
C7 C -0.0462(3) 0.2174(3) 0.61766(18) 0.0435(9) Uani 1 1 d . .
C8 C -0.0225(3) 0.1842(3) 0.68467(19) 0.0460(9) Uani 1 1 d . .
H8A H -0.0487 0.1166 0.6836 0.055 Uiso 1 1 calc R .
C9 C -0.0571(4) 0.2132(4) 0.7500 0.0429(12) Uani 1 2 d S .
H9A H -0.1251 0.1843 0.7500 0.052 Uiso 1 2 calc SR .
C10 C -0.0110(4) 0.3167(4) 0.7500 0.0436(12) Uani 1 2 d S .
H10A H -0.0443 0.3481 0.7500 0.052 Uiso 1 2 calc SR .
C11 C 0.1217(4) 0.2985(4) 0.7500 0.0443(12) Uani 1 2 d S .
H11A H 0.1898 0.3350 0.7500 0.053 Uiso 1 2 calc SR .
C12 C 0.0844(3) 0.2345(3) 0.68515(19) 0.0446(9) Uani 1 1 d . .
H12A H 0.1055 0.1889 0.6861 0.053 Uiso 1 1 calc R .
C13 C 0.1137(3) 0.2887(3) 0.6172(2) 0.0448(9) Uani 1 1 d . .
C15 C -0.0289(4) 0.6282(4) 0.7500 0.0551(15) Uani 1 2 d S .
C14 C 0.0796(4) 0.3599(4) 0.7500 0.0454(13) Uani 1 2 d S .
H20A H 0.1157 0.4245 0.7500 0.055 Uiso 1 2 calc SR .
F1 F -0.0369(2) 0.6697(2) 0.6943(2) 0.1032(12) Uani 1 1 d . .
F2 F 0.0549(2) 0.6385(2) 0.7500 0.0738(12) Uani 1 2 d SD .
O3 O -0.0960(2) 0.4718(2) 0.68666(16) 0.0649(9) Uani 1 1 d . .
O4 O -0.2030(3) 0.5038(3) 0.7500 0.0552(11) Uani 1 2 d S .
O5 O 0.24232(18) 0.68802(18) 0.37371(13) 0.0405(6) Uani 1 1 d D .
H12 H 0.187(2) 0.6327(19) 0.370(2) 0.061 Uiso 1 1 d D .
H11 H 0.267(3) 0.730(2) 0.3363(17) 0.061 Uiso 1 1 d D .
C16 C 0.3333 0.6667 0.729(2) 0.151(12) Uani 0.50 3 d SPU 1
Cl1 Cl 0.2461(9) 0.6693(12) 0.7500 0.225(6) Uani 0.40 2 d SPDU 1
Cl1' Cl 0.2702(10) 0.6777(15) 0.6898(6) 0.253(7) Uani 0.30 1 d PU 2
C17 C 0.0000 0.0000 0.5497(3) 0.336(9) Uani 0.50 3 d SPDU .
S2 S 0.0000 0.0000 0.5497(3) 0.336(9) Uani 0.50 3 d SPDU .
O6 O 0.0927(8) -0.0018(10) 0.4549(6) 0.302(5) Uani 0.50 1 d PU .
F3 F 0.0927(8) -0.0018(10) 0.4549(6) 0.302(5) Uani 0.50 1 d PDU .

loop_
_atom_site_aniso_label
_atom_site_aniso_U_11
_atom_site_aniso_U_22
_atom_site_aniso_U_33
_atom_site_aniso_U_23
_atom_site_aniso_U_13
_atom_site_aniso_U_12
Zn1 0.0355(3) 0.0355(3) 0.0298(3) 0.000 0.000 0.01776(13)
S1 0.0275(6) 0.0403(7) 0.0397(6) 0.000 0.000 0.0099(5)
N1 0.0410(17) 0.0457(18) 0.0332(14) 0.0033(13) 0.0078(12) 0.0236(15)
N2 0.0332(15) 0.0414(17) 0.0356(14) 0.0012(12) 0.0032(12) 0.0132(13)
O1 0.0325(15) 0.094(2) 0.0430(15) 0.0023(16) -0.0033(12) 0.0089(15)
O2 0.0371(15) 0.096(2) 0.0529(17) 0.0092(16) 0.0093(13) 0.0292(16)
C1 0.0357(18) 0.046(2) 0.0310(16) 0.0031(14) 0.0045(14) 0.0226(16)
C2 0.0345(18) 0.050(2) 0.0299(16) 0.0048(15) 0.0022(14) 0.0210(16)
C3 0.047(2) 0.059(3) 0.047(2) 0.0124(19) 0.0204(18) 0.027(2)
C4 0.065(3) 0.061(3) 0.053(2) 0.004(2) 0.025(2) 0.037(2)
C5 0.063(3) 0.048(2) 0.048(2) 0.0049(18) 0.0172(19) 0.032(2)
C6 0.0383(19) 0.050(2) 0.0323(17) 0.0012(16) 0.0027(15) 0.0145(17)
C7 0.035(2) 0.043(2) 0.0352(17) -0.0037(15) -0.0009(15) 0.0066(16)
C8 0.050(2) 0.0338(19) 0.0380(18) -0.0003(15) 0.0005(16) 0.0091(17)
C9 0.028(2) 0.051(3) 0.034(2) 0.000 0.000 0.008(2)
C10 0.047(3) 0.053(3) 0.040(3) 0.000 0.000 0.033(3)
C11 0.028(3) 0.057(3) 0.046(3) 0.000 0.000 0.019(2)
C12 0.052(2) 0.053(2) 0.0413(19) -0.0021(17) 0.0001(17) 0.035(2)
C13 0.038(2) 0.058(2) 0.0411(19) -0.0016(17) 0.0046(16) 0.0262(19)
C15 0.039(3) 0.040(3) 0.083(4) 0.000 0.000 0.017(3)
C14 0.047(3) 0.032(3) 0.046(3) 0.000 0.000 0.012(2)
F1 0.084(2) 0.076(2) 0.141(3) 0.058(2) 0.006(2) 0.0342(18)
F2 0.0303(18) 0.049(2) 0.128(4) 0.000 0.000 0.0093(16)
O3 0.0477(17) 0.064(2) 0.0644(19) -0.0229(16) 0.0065(14) 0.0145(15)
O4 0.031(2) 0.081(3) 0.047(2) 0.000 0.000 0.023(2)
O5 0.0392(14) 0.0378(14) 0.0383(13) 0.0026(11) -0.0041(11) 0.0145(11)
C16 0.153(11) 0.153(11) 0.15(2) 0.000 0.000 0.076(5)
Cl1 0.152(9) 0.262(13) 0.314(17) 0.000 0.000 0.144(9)
Cl1' 0.212(12) 0.411(17) 0.125(7) 0.006(10) -0.066(7) 0.147(12)
C17 0.327(9) 0.327(9) 0.355(15) 0.000 0.000 0.163(5)
S2 0.327(9) 0.327(9) 0.355(15) 0.000 0.000 0.163(5)
O6 0.256(9) 0.350(11) 0.363(12) -0.006(10) 0.061(8) 0.199(9)
F3 0.256(9) 0.350(11) 0.363(12) -0.006(10) 0.061(8) 0.199(9)

loop_
_atom_type_symbol
_atom_type_description
_atom_type_scat_dispersion_real
_atom_type_scat_dispersion_imag
_atom_type_scat_source
C C 0.0033 0.0016 'International Tables Vol C Tables 4.2.6.8 and 6.1.1.4'
H H 0.0000 0.0000 'International Tables Vol C Tables 4.2.6.8 and 6.1.1.4'
N N 0.0061 0.0033 'International Tables Vol C Tables 4.2.6.8 and 6.1.1.4'
O O 0.0106 0.0060 'International Tables Vol C Tables 4.2.6.8 and 6.1.1.4'
F F 0.0171 0.0103 'International Tables Vol C Tables 4.2.6.8 and 6.1.1.4'
S S 0.1246 0.1234 'International Tables Vol C Tables 4.2.6.8 and 6.1.1.4'
Cl Cl 0.1484 0.1585 'International Tables Vol C Tables 4.2.6.8 and 6.1.1.4'
Zn Zn 0.2839 1.4301 'International Tables Vol C Tables 4.2.6.8 and 6.1.1.4'

loop_
_geom_angle_atom_site_label_1
_geom_angle_atom_site_label_2
_geom_angle_atom_site_label_3
_geom_angle
_geom_angle_site_symmetry_1
_geom_angle_site_symmetry_3
O5 Zn1 O5 87.22(10) . 2_665
O5 Zn1 O5 87.22(10) . 3_565
O5 Zn1 O5 87.22(10) 2_665 3_565
O5 Zn1 N1 90.65(10) . 3_565
O5 Zn1 N1 170.84(11) 2_665 3_565
O5 Zn1 N1 83.78(11) 3_565 3_565
O5 Zn1 N1 83.78(11) . .
O5 Zn1 N1 90.65(11) 2_665 .
O5 Zn1 N1 170.84(11) 3_565 .
N1 Zn1 N1 97.98(10) 3_565 .
O5 Zn1 N1 170.84(11) . 2_665
O5 Zn1 N1 83.78(11) 2_665 2_665
O5 Zn1 N1 90.65(11) 3_565 2_665
N1 Zn1 N1 97.98(11) 3_565 2_665
N1 Zn1 N1 97.98(10) . 2_665
O3 S1 O3 114.3(3) . 10_557
O3 S1 O4 114.48(16) . .
O3 S1 O4 114.48(16) 10_557 .
O3 S1 C15 103.55(17) . .
O3 S1 C15 103.55(17) 10_557 .
O4 S1 C15 104.6(3) . .
C1 N1 C5 117.3(3) . .
C1 N1 Zn1 121.6(2) . .
C5 N1 Zn1 121.1(3) . .
C13 N2 C7 113.1(3) . .
C13 N2 C6 122.4(3) . .
C7 N2 C6 124.4(3) . .
N1 C1 C2 123.4(3) . .
N1 C1 H1A 118.3 . .
C2 C1 H1A 118.3 . .
C1 C2 C3 117.6(4) . .
C1 C2 C6 119.9(3) . .
C3 C2 C6 122.5(3) . .
C4 C3 C2 119.8(4) . .
C4 C3 H3A 120.1 . .
C2 C3 H3A 120.1 . .
C5 C4 C3 119.0(4) . .
C5 C4 H4A 120.5 . .
C3 C4 H4A 120.5 . .
N1 C5 C4 123.0(4) . .
N1 C5 H5A 118.5 . .
C4 C5 H5A 118.5 . .
N2 C6 C2 110.8(3) . .
N2 C6 H6A 109.5 . .
C2 C6 H6A 109.5 . .
N2 C6 H6B 109.5 . .
C2 C6 H6B 109.5 . .
H6A C6 H6B 108.1 . .
O1 C7 N2 124.3(4) . .
O1 C7 C8 126.9(3) . .
N2 C7 C8 108.8(3) . .
C7 C8 C12 104.3(3) . .
C7 C8 C9 111.1(4) . .
C12 C8 C9 109.5(3) . .
C7 C8 H8A 110.6 . .
C12 C8 H8A 110.6 . .
C9 C8 H8A 110.6 . .
C10 C9 C8 107.6(3) . .
C10 C9 C8 107.6(3) . 10_557
C8 C9 C8 107.3(5) . 10_557
C10 C9 H9A 111.4 . .
C8 C9 H9A 111.4 . .
C8 C9 H9A 111.4 10_557 .
C14 C10 C9 114.8(5) . .
C14 C10 H10A 122.6 . .
C9 C10 H10A 122.6 . .
C14 C11 C12 107.9(3) . .
C14 C11 C12 107.9(3) . 10_557
C12 C11 C12 106.3(5) . 10_557
C14 C11 H11A 111.5 . .
C12 C11 H11A 111.5 . .
C12 C11 H11A 111.5 10_557 .
C13 C12 C8 105.0(3) . .
C13 C12 C11 112.0(3) . .
C8 C12 C11 109.6(3) . .
C13 C12 H12A 110.0 . .
C8 C12 H12A 110.0 . .
C11 C12 H12A 110.0 . .
O2 C13 N2 123.8(4) . .
O2 C13 C12 127.5(4) . .
N2 C13 C12 108.7(3) . .
F1 C15 F1 108.3(6) . 10_557
F1 C15 F2 108.1(3) . .
F1 C15 F2 108.1(3) 10_557 .
F1 C15 S1 111.1(3) . .
F1 C15 S1 111.1(3) 10_557 .
F2 C15 S1 109.9(4) . .
C10 C14 C11 115.4(5) . .
C10 C14 H20A 122.3 . .
C11 C14 H20A 122.3 . .
Zn1 O5 H12 109(3) . .
Zn1 O5 H11 120(3) . .
H12 O5 H11 122(3) . .
C16 C16 Cl1 74.8(14) 10_557 .
C16 C16 Cl1 74.8(14) 10_557 3_565
Cl1 C16 Cl1 113.4(12) . 3_565
C16 C16 Cl1 74.8(14) 10_557 2_665
Cl1 C16 Cl1 113.4(12) . 2_665
Cl1 C16 Cl1 113.4(12) 3_565 2_665
C16 Cl1 C16 30(3) . 10_557
Cl1' Cl1' Cl1' 60.000(2) 3_565 2_665
Cl1' Cl1' Cl1' 90.000(3) 3_565 10_557
Cl1' Cl1' Cl1' 90.000(1) 2_665 10_557
F3 C17 O6 0.000(1) 8_556 8_556
F3 C17 F3 119.69(10) 8_556 9_556
O6 C17 F3 119.69(10) 8_556 9_556
F3 C17 O6 119.69(10) 8_556 9_556
O6 C17 O6 119.69(10) 8_556 9_556
F3 C17 O6 0.0(18) 9_556 9_556
F3 C17 O6 119.69(10) 8_556 7_556
O6 C17 O6 119.69(10) 8_556 7_556
F3 C17 O6 119.69(10) 9_556 7_556
O6 C17 O6 119.69(10) 9_556 7_556
F3 C17 F3 119.69(10) 8_556 7_556
O6 C17 F3 119.69(10) 8_556 7_556
F3 C17 F3 119.69(10) 9_556 7_556
O6 C17 F3 119.69(10) 9_556 7_556
O6 C17 F3 0.00(6) 7_556 7_556
F3 C17 S2 86.8(5) 8_556 7_556
O6 C17 S2 86.8(5) 8_556 7_556
F3 C17 S2 86.8(5) 9_556 7_556
O6 C17 S2 86.8(5) 9_556 7_556
O6 C17 S2 86.8(5) 7_556 7_556
F3 C17 S2 86.8(5) 7_556 7_556
F3 C17 C17 86.8(5) 8_556 7_556
O6 C17 C17 86.8(5) 8_556 7_556
F3 C17 C17 86.8(5) 9_556 7_556
O6 C17 C17 86.8(5) 9_556 7_556
O6 C17 C17 86.8(5) 7_556 7_556
F3 C17 C17 86.8(5) 7_556 7_556
S2 C17 C17 0.0 7_556 7_556
C17 O6 S2 0.0 7_556 7_556

loop_
_geom_bond_atom_site_label_1
_geom_bond_atom_site_label_2
_geom_bond_distance
_geom_bond_site_symmetry_2
Zn1 O5 2.153(2) .
Zn1 O5 2.153(2) 2_665
Zn1 O5 2.153(2) 3_565
Zn1 N1 2.154(3) 3_565
Zn1 N1 2.154(3) .
Zn1 N1 2.154(3) 2_665
S1 O3 1.433(3) .
S1 O3 1.433(3) 10_557
S1 O4 1.437(4) .
S1 C15 1.807(6) .
N1 C1 1.341(5) .
N1 C5 1.344(5) .
N2 C13 1.379(5) .
N2 C7 1.379(5) .
N2 C6 1.459(5) .
O1 C7 1.205(5) .
O2 C13 1.212(5) .
C1 C2 1.382(5) .
C1 H1A 0.9300 .
C2 C3 1.382(5) .
C2 C6 1.502(5) .
C3 C4 1.371(6) .
C3 H3A 0.9300 .
C4 C5 1.366(6) .
C4 H4A 0.9300 .
C5 H5A 0.9300 .
C6 H6A 0.9700 .
C6 H6B 0.9700 .
C7 C8 1.515(5) .
C8 C12 1.537(5) .
C8 C9 1.541(5) .
C8 H8A 0.9800 .
C9 C10 1.491(8) .
C9 C8 1.541(5) 10_557
C9 H9A 0.9800 .
C10 C14 1.302(8) .
C10 H10A 0.9300 .
C11 C14 1.493(8) .
C11 C12 1.540(5) .
C11 C12 1.540(5) 10_557
C11 H11A 0.9800 .
C12 C13 1.508(5) .
C12 H12A 0.9800 .
C15 F1 1.305(4) .
C15 F1 1.305(4) 10_557
C15 F2 1.313(7) .
C14 H20A 0.9300 .
O5 H12 0.924(19) .
O5 H11 0.930(19) .
C16 C16 0.80(8) 10_557
C16 Cl1 1.523(13) .
C16 Cl1 1.523(13) 3_565
C16 Cl1 1.523(13) 2_665
Cl1 C16 1.523(13) 10_557
Cl1' Cl1' 1.99(3) 3_565
Cl1' Cl1' 1.99(3) 2_665
Cl1' Cl1' 2.29(2) 10_557
C17 F3 1.555(10) 8_556
C17 O6 1.555(10) 8_556
C17 F3 1.555(10) 9_556
C17 O6 1.555(10) 9_556
C17 O6 1.555(10) 7_556
C17 F3 1.555(10) 7_556
C17 S2 1.889(11) 7_556
O6 C17 1.555(10) 7_556
O6 S2 1.555(10) 7_556
